data_4512522
loop_
_publ_author_name
'Prohens, Rafel'
'Barbas, Rafael'
'Portell, Anna'
'Font-Bardia, Merc\`e'
'Alcob\'e, Xavier'
'Puigjaner, Cristina'

_publ_section_title
;
 Expanding the Crystal Form Landscape of the Antiviral Drug Adefovir
 Dipivoxil
;
_journal_issue 1
_journal_name_full 'Crystal Growth &amp; Design'
_journal_page_first 475
_journal_paper_doi 10.1021/cg501542h
_journal_volume 15
_journal_year 2015
_chemical_formula_moiety 'C20 H32 N5 O8 P'
_chemical_formula_structural 'C20 H32 N5 O8 P'
_chemical_formula_sum 'C20 H32 N5 O8 P'
_chemical_formula_weight 501.48
_chemical_name_systematic ' ?'
_space_group_IT_number 9
_symmetry_cell_setting monoclinic
_symmetry_space_group_name_Hall 'C -2yc'
_symmetry_space_group_name_H-M 'C 1 c 1'
_cell_angle_alpha 90.00000
_cell_angle_beta 100.6575(5)
_cell_angle_gamma 90.00000
_cell_formula_units_Z 4
_cell_length_a 13.12870(10)
_cell_length_b 24.6784(3)
_cell_length_c 8.34752(8)
_cell_measurement_temperature 293
_cell_volume 2657.90(5)
_computing_structure_refinement FULLPROF
_diffrn_ambient_temperature 293
_diffrn_measurement_device_type 'PANalytical X'Pert PRO MPD'
_diffrn_radiation_monochromator 'elliptic x-ray mirror'
_diffrn_radiation_type 'Cu K\a'
_diffrn_radiation_wavelength 1.5418
_diffrn_source 'sealed X-ray tube'
_diffrn_source_target Cu
_pd_instr_location ' ?'
_pd_meas_2theta_range_inc 0.013003
_pd_meas_2theta_range_max 69.98700
_pd_meas_2theta_range_min 5.00000
_pd_meas_number_of_points 5000
_pd_proc_2theta_range_inc 0.013003
_pd_proc_2theta_range_max 69.9856
_pd_proc_2theta_range_min 4.9986
_pd_proc_ls_pref_orient_corr ' ?'
_pd_proc_ls_prof_R_factor 3.8389
_pd_proc_ls_prof_wR_expected 1.4632
_pd_proc_ls_prof_wR_factor 5.1295
_pd_proc_wavelength 1.541840
_pd_spec_mounting ' ?'
_refine_ls_goodness_of_fit_all 12.7
_refine_ls_number_parameters 162
_refine_ls_number_reflns 1410
_refine_ls_number_restraints 186
_refine_ls_R_I_factor 5.8734
_cod_data_source_file cg501542h_si_007.cif
_cod_data_source_block Forma
_cod_depositor_comments
;
The following automatic conversions were performed:

'_symmetry_cell_setting' value 'Monoclinic' changed to 'monoclinic'
according to
/home/saulius/struct/COD-crude-data--automatic-downloads/rss-feeds/ACS/lib/dictionaries/cif_core.dic
dictionary named 'cif_core.dic' version 2.4.2 from 2011-04-26.

Automatic conversion script
Id: cif_fix_values 2935 2014-11-11 08:27:57Z andrius 

 Adding full bibliography for 4512519--4512522.cif.
;
_cod_database_code 4512522
_pd_proc_ls_prof_cr_factor 9.2514
_pd_proc_ls_prof_cwr_factor 9.5249
_pd_proc_ls_prof_cwr_expected 2.7169
_pd_proc_ls_prof_chi2 12.2906
_pd_proc_ls_prof_echi2 12.6809

loop_
_symmetry_equiv_pos_as_xyz
x,y,z
x,-y,z+1/2
x+1/2,y+1/2,z
x+1/2,-y+1/2,z+1/2

loop_
_atom_site_label
_atom_site_fract_x
_atom_site_fract_y
_atom_site_fract_z
_atom_site_U_iso_or_equiv
_atom_site_occupancy
_atom_site_adp_type
_atom_site_type_symbol
P1 0.4923(5) 0.2248(2) 0.3280(8) 0.044(2) 1.00000 Uiso P
O2 0.2975(6) 0.2394(5) 0.3777(16) 0.044(2) 1.00000 Uiso O
O3 0.5254(12) 0.2681(5) 0.2302(16) 0.044(2) 1.00000 Uiso O
O4 0.5909(6) 0.2142(6) 0.4644(13) 0.044(2) 1.00000 Uiso O
O5 0.7400(12) 0.1780(3) 0.3977(15) 0.044(2) 1.00000 Uiso O
O6 0.7246(11) 0.1346(6) 0.6104(14) 0.044(2) 1.00000 Uiso O
O7 0.4527(9) 0.1648(4) 0.2673(16) 0.044(2) 1.00000 Uiso O
O8 0.3979(14) 0.1164(5) 0.0392(10) 0.044(2) 1.00000 Uiso O
O9 0.3520(11) 0.1673(5) -0.175(2) 0.044(2) 1.00000 Uiso O
N10 0.1034(18) 0.0679(4) 0.0106(12) 0.044(2) 1.00000 Uiso N
N11 0.0914(16) 0.1615(4) 0.0659(10) 0.044(2) 1.00000 Uiso N
N12 0.1189(15) 0.0929(4) 0.4543(11) 0.044(2) 1.00000 Uiso N
N13 0.1140(16) 0.1794(3) 0.3634(10) 0.044(2) 1.00000 Uiso N
N14 0.1059(15) 0.0003(3) 0.2012(12) 0.044(2) 1.00000 Uiso N
H15 0.09426 -0.01083 0.29441 0.044(2) 1.00000 Uiso H
H16 0.11756 -0.02442 0.13253 0.044(2) 1.00000 Uiso H
C17 0.10797 0.05150 0.16678 0.044(2) 1.00000 Uiso C
C18 0.09164 0.12058 -0.03440 0.044(2) 1.00000 Uiso C
H19 0.08125 0.12878 -0.14744 0.044(2) 1.00000 Uiso H
C20 0.10559 0.14778 0.22506 0.044(2) 1.00000 Uiso C
C21 0.12197 0.14694 0.49699 0.044(2) 1.00000 Uiso C
H22 0.13315 0.15983 0.60298 0.044(2) 1.00000 Uiso H
C23 0.11340 0.09477 0.28493 0.044(2) 1.00000 Uiso C
C24 0.1214(7) 0.2378(3) 0.3600(10) 0.044(2) 1.00000 Uiso C
H25 0.12546 0.25315 0.25398 0.044(2) 1.00000 Uiso H
H26 0.07453 0.25676 0.41309 0.044(2) 1.00000 Uiso H
C27 0.2212(6) 0.2537(3) 0.4666(10) 0.044(2) 1.00000 Uiso C
H28 0.23809 0.29158 0.47639 0.044(2) 1.00000 Uiso H
H29 0.23999 0.23839 0.57245 0.044(2) 1.00000 Uiso H
C30 0.4012(6) 0.2579(3) 0.4328(10) 0.044(2) 1.00000 Uiso C
H31 0.43203 0.25244 0.54346 0.044(2) 1.00000 Uiso H
H32 0.40023 0.29720 0.40839 0.044(2) 1.00000 Uiso H
C33 0.6936(6) 0.2287(3) 0.4352(10) 0.044(2) 1.00000 Uiso C
H34 0.73284 0.23930 0.54000 0.044(2) 1.00000 Uiso H
H35 0.69178 0.25908 0.35647 0.044(2) 1.00000 Uiso H
C36 0.7628(19) 0.1330(4) 0.4904(15) 0.044(2) 1.00000 Uiso C
C37 0.7791(7) 0.0849(3) 0.3825(10) 0.044(2) 1.00000 Uiso C
C38 0.8477(6) 0.1017(3) 0.2632(10) 0.044(2) 1.00000 Uiso C
H39 0.81071 0.09043 0.15888 0.044(2) 1.00000 Uiso H
H40 0.85494 0.14016 0.26880 0.044(2) 1.00000 Uiso H
H41 0.91089 0.08435 0.30327 0.044(2) 1.00000 Uiso H
C42 0.6736(6) 0.0638(3) 0.3030(10) 0.044(2) 1.00000 Uiso C
H43 0.68274 0.05653 0.19359 0.044(2) 1.00000 Uiso H
H44 0.62024 0.09093 0.29729 0.044(2) 1.00000 Uiso H
H45 0.65749 0.03195 0.35566 0.044(2) 1.00000 Uiso H
C46 0.8248(6) 0.0472(3) 0.5174(10) 0.044(2) 1.00000 Uiso C
H47 0.80774 0.01278 0.47550 0.044(2) 1.00000 Uiso H
H48 0.89706 0.05328 0.53408 0.044(2) 1.00000 Uiso H
H49 0.79873 0.05343 0.61671 0.044(2) 1.00000 Uiso H
C50 0.3636(6) 0.1575(3) 0.1345(10) 0.044(2) 1.00000 Uiso C
H51 0.34826 0.19284 0.08058 0.044(2) 1.00000 Uiso H
H52 0.30698 0.15018 0.19308 0.044(2) 1.00000 Uiso H
C53 0.400(3) 0.1288(7) -0.1212(13) 0.044(2) 1.00000 Uiso C
C54 0.4348(7) 0.0812(3) -0.2107(10) 0.044(2) 1.00000 Uiso C
C55 0.5451(6) 0.0774(3) -0.1187(10) 0.044(2) 1.00000 Uiso C
H56 0.55071 0.09550 -0.01348 0.044(2) 1.00000 Uiso H
H57 0.55765 0.03930 -0.10490 0.044(2) 1.00000 Uiso H
H58 0.58859 0.09433 -0.18027 0.044(2) 1.00000 Uiso H
C59 0.4279(6) 0.1037(3) -0.3802(10) 0.044(2) 1.00000 Uiso C
H60 0.35761 0.10681 -0.43540 0.044(2) 1.00000 Uiso H
H61 0.46455 0.07968 -0.43409 0.044(2) 1.00000 Uiso H
H62 0.46050 0.14032 -0.37874 0.044(2) 1.00000 Uiso H
C63 0.3733(6) 0.0303(3) -0.2021(10) 0.044(2) 1.00000 Uiso C
H64 0.33423 0.02696 -0.31126 0.044(2) 1.00000 Uiso H
H65 0.32614 0.03674 -0.12764 0.044(2) 1.00000 Uiso H
H66 0.42245 0.00322 -0.17178 0.044(2) 1.00000 Uiso H

loop_
_atom_type_symbol
_atom_type_scat_Cromer_Mann_a1
_atom_type_scat_Cromer_Mann_b1
_atom_type_scat_Cromer_Mann_a2
_atom_type_scat_Cromer_Mann_b2
_atom_type_scat_Cromer_Mann_a3
_atom_type_scat_Cromer_Mann_b3
_atom_type_scat_Cromer_Mann_a4
_atom_type_scat_Cromer_Mann_b4
_atom_type_scat_Cromer_Mann_c
_atom_type_scat_dispersion_real
_atom_type_scat_dispersion_imag
_atom_type_scat_source
p 6.43450 1.90670 4.17910 27.15700 1.78000 0.52600 1.49080 68.16450 1.11490 0.28300 0.43400 International_Tables_for_Crystallography_Vol.C(1991)_Tables_6.1.1.4_and_6.1.1.5
o 3.04850 13.27710 2.28680 5.70110 1.54630 0.32390 0.86700 32.90890 0.25080 0.04700 0.03200 International_Tables_for_Crystallography_Vol.C(1991)_Tables_6.1.1.4_and_6.1.1.5
n 12.21260 0.00570 3.13220 9.89330 2.01250 28.99750 1.16630 0.58260 -11.52900 0.02900 0.01800 International_Tables_for_Crystallography_Vol.C(1991)_Tables_6.1.1.4_and_6.1.1.5
h 0.49300 10.51090 0.32291 26.12570 0.14019 3.14236 0.04081 57.79970 0.00304 0.00000 0.00000 International_Tables_for_Crystallography_Vol.C(1991)_Tables_6.1.1.4_and_6.1.1.5
c 2.31000 20.84390 1.02000 10.20750 1.58860 0.56870 0.86500 51.65120 0.21560 0.01700 0.00900 International_Tables_for_Crystallography_Vol.C(1991)_Tables_6.1.1.4_and_6.1.1.5

loop_
_geom_angle_atom_site_label_1
_geom_angle_atom_site_label_2
_geom_angle_atom_site_label_3
_geom_angle
? ? ? ?
O3 P1 O4 103.6(8)
O3 P1 O7 127.3(8)
O3 P1 C30 103.5(7)
O4 P1 O7 104.3(7)
O4 P1 C30 104.7(6)
O7 P1 C30 111.3(6)
C27 O2 C30 118.8(9)
P1 O4 C33 119.9(8)
C33 O5 C36 130(1)
P1 O7 C50 120.9(8)
C50 O8 C53 117(1)
C17 N10 C18 122(1)
C18 N11 C20 114.8(9)
C21 N12 C23 102.8(8)
C20 N13 C21 109.5(8)
C20 N13 C24 122.8(9)
C21 N13 C24 127(1)
H15 N14 H16 117(1)
H15 N14 C17 122(1)
H16 N14 C17 122(1)
N10 C17 N14 120.3(8)
N10 C17 C23 115.0(6)
N14 C17 C23 124.6(5)
N10 C18 N11 125.1(8)
N10 C18 H19 117.9(6)
N11 C18 H19 116.9(6)
N11 C20 N13 131.0(8)
N11 C20 C23 125.1(6)
N13 C20 C23 103.9(5)
N12 C21 N13 111.3(7)
N12 C21 H22 124.8(5)
N13 C21 H22 123.7(5)
N12 C23 C17 130.5(5)
N12 C23 C20 112.2(5)
C17 C23 C20 117.14
N13 C24 H25 114.9(8)
N13 C24 H26 115.6(9)
N13 C24 C27 107.8(8)
H25 C24 H26 112.5(8)
H25 C24 C27 104.5(7)
H26 C24 C27 99.5(7)
O2 C27 C24 104.7(7)
O2 C27 H28 96.5(8)
O2 C27 H29 107.8(8)
C24 C27 H28 118.0(7)
C24 C27 H29 119.8(7)
H28 C27 H29 106.9(8)
P1 C30 O2 112.2(7)
P1 C30 H31 101.9(6)
P1 C30 H32 109.2(6)
O2 C30 H31 118.6(8)
O2 C30 H32 105.7(8)
H31 C30 H32 109.1(8)
O4 C33 O5 105.2(8)
O4 C33 H34 105.7(8)
O4 C33 H35 112.7(8)
O5 C33 H34 104.7(8)
O5 C33 H35 117.9(8)
H34 C33 H35 109.8(8)
O5 C36 O6 112(1)
O5 C36 C37 110(1)
O6 C36 C37 130(1)
C36 C37 C38 109.8(8)
C36 C37 C42 108.0(8)
C36 C37 C46 96.9(8)
C38 C37 C42 114.3(7)
C38 C37 C46 117.3(7)
C42 C37 C46 108.8(7)
C37 C38 H39 104.8(7)
C37 C38 H40 107.8(7)
C37 C38 H41 103.5(7)
H39 C38 H40 111.3(8)
H39 C38 H41 117.3(8)
H40 C38 H41 111.3(8)
C37 C42 H43 102.5(7)
C37 C42 H44 112.4(7)
C37 C42 H45 110.4(7)
H43 C42 H44 107.5(8)
H43 C42 H45 111.5(8)
H44 C42 H45 112.2(8)
C37 C46 H47 104.4(7)
C37 C46 H48 105.3(7)
C37 C46 H49 113.0(7)
H47 C46 H48 111.5(8)
H47 C46 H49 111.7(8)
H48 C46 H49 110.7(8)
O7 C50 O8 102.8(9)
O7 C50 H51 107.7(8)
O7 C50 H52 102.6(8)
O8 C50 H51 116.0(8)
O8 C50 H52 119.9(9)
H51 C50 H52 106.4(7)
O8 C53 O9 116(2)
O8 C53 C54 112(2)
O9 C53 C54 129(2)
C53 C54 C55 98(1)
C53 C54 C59 102(1)
C53 C54 C63 114(1)
C55 C54 C59 112.7(7)
C55 C54 C63 113.4(7)
C59 C54 C63 114.4(7)
C54 C55 H56 109.6(7)
C54 C55 H57 104.4(7)
C54 C55 H58 108.6(7)
H56 C55 H57 111.0(8)
H56 C55 H58 109.8(8)
H57 C55 H58 113.3(8)
C54 C59 H60 111.6(7)
C54 C59 H61 105.8(7)
C54 C59 H62 111.8(7)
H60 C59 H61 111.0(8)
H60 C59 H62 107.9(7)
H61 C59 H62 108.9(8)
C54 C63 H64 102.9(7)
C54 C63 H65 107.9(7)
C54 C63 H66 105.2(7)
H64 C63 H65 109.2(8)
H64 C63 H66 114.6(8)
H65 C63 H66 115.9(8)

loop_
_geom_bond_atom_site_label_1
_geom_bond_atom_site_label_2
_geom_bond_distance
? ? ?
P1 O3 1.46(2)
P1 O4 1.58(1)
P1 O7 1.62(1)
P1 C30 1.80(1)
O2 C27 1.40(1)
O2 C30 1.43(1)
O4 C33 1.46(1)
O5 C33 1.45(1)
O5 C36 1.35(1)
O6 C36 1.20(2)
O7 C50 1.47(1)
O8 C50 1.41(2)
O8 C53 1.38(2)
O9 C53 1.18(3)
N10 C17 1.36(1)
N10 C18 1.35(1)
N11 C18 1.31(1)
N11 C20 1.350(8)
N12 C21 1.38(1)
N12 C23 1.40(1)
N13 C20 1.381(8)
N13 C21 1.361(8)
N13 C24 1.45(1)
N14 H15 0.86(1)
N14 H16 0.87(1)
N14 C17 1.297(8)
C17 C23 1.4464
C18 H19 0.9499
C20 C23 1.3974
C21 H22 0.9260
C24 H25 0.973(8)
C24 H26 0.946(9)
C24 C27 1.49(1)
C27 H28 0.961(7)
C27 H29 0.951(8)
C30 H31 0.947(8)
C30 H32 0.991(7)
C33 H34 0.966(8)
C33 H35 0.994(8)
C36 C37 1.53(1)
C37 C38 1.52(1)
C37 C42 1.51(1)
C37 C46 1.50(1)
C38 H39 0.957(8)
C38 H40 0.954(7)
C38 H41 0.939(7)
C42 H43 0.960(9)
C42 H44 0.964(8)
C42 H45 0.943(8)
C46 H47 0.930(7)
C46 H48 0.945(8)
C46 H49 0.966(9)
C50 H51 0.985(7)
C50 H52 0.979(9)
C53 C54 1.51(2)
C54 C55 1.51(1)
C54 C59 1.51(1)
C54 C63 1.50(1)
C55 H56 0.976(8)
C55 H57 0.958(7)
C55 H58 0.934(9)
C59 H60 0.955(7)
C59 H61 0.930(8)
C59 H62 0.999(8)
C63 H64 0.963(8)
C63 H65 0.968(9)
C63 H66 0.931(7)
